data_4130143
loop_
_publ_author_name
'Ziegler, Micah S.'
'Levine, Daniel S.'
'Lakshmi, K. V.'
'Tilley, T. Don'

_publ_section_title
;
 Aryl Group Transfer from Tetraarylborato Anions to an Electrophilic
 Dicopper(I) Center and Mixed-Valence \m-Aryl Dicopper(I,II) Complexes.
;
_journal_issue 20
_journal_name_full 'Journal of the American Chemical Society'
_journal_page_first 6484
_journal_page_last 6491
_journal_paper_doi 10.1021/jacs.6b00802
_journal_volume 138
_journal_year 2016
_chemical_formula_moiety 'C32 H23 Cu2 F2 N7, 2(F6 P),2.5(C6 H5 N1 O2)'
_chemical_formula_sum 'C47 H35.5 Cu2 F14 N9.5 O5 P2'
_chemical_formula_weight 1268.75
_chemical_name_common '[Cu2(NCCH3)DPFN](PF6)2,2.5(C6H5NO2)'
_space_group_crystal_system monoclinic
_space_group_IT_number 14
_space_group_name_Hall '-P 2yn'
_space_group_name_H-M_alt 'P 1 21/n 1'
_atom_sites_solution_hydrogens geom
_atom_sites_solution_primary iterative
_atom_sites_solution_secondary difmap
_audit_creation_method SHELXL-2014/7
_cell_angle_alpha 90
_cell_angle_beta 96.132(2)
_cell_angle_gamma 90
_cell_formula_units_Z 4
_cell_length_a 10.2462(4)
_cell_length_b 21.4566(9)
_cell_length_c 22.8408(9)
_cell_measurement_reflns_used 9749
_cell_measurement_temperature 100(2)
_cell_measurement_theta_max 25.36
_cell_measurement_theta_min 2.61
_cell_volume 4992.8(3)
_computing_cell_refinement 'Bruker APEX2 v. 2014.1-1'
_computing_data_collection 'Bruker APEX2 v. 2014.1-1'
_computing_data_reduction 'Bruker APEX2 v. 2014.1-1'
_computing_molecular_graphics ORTEP-32
_computing_publication_material WinGX
_computing_structure_refinement 'SHELXL-2014/7 (Sheldrick, 2014)'
_computing_structure_solution 'SHELXS-2013/1 (Sheldrick, 2013)'
_diffrn_ambient_temperature 100(2)
_diffrn_detector_area_resol_mean 8.366
_diffrn_measured_fraction_theta_full 1.000
_diffrn_measured_fraction_theta_max 0.999
_diffrn_measurement_device_type 'Bruker APEX-II CCD'
_diffrn_measurement_method 'phi and omega scans'
_diffrn_radiation_type MoK\a
_diffrn_radiation_wavelength 0.71073
_diffrn_reflns_av_R_equivalents 0.0334
_diffrn_reflns_av_unetI/netI 0.0209
_diffrn_reflns_Laue_measured_fraction_full 1.000
_diffrn_reflns_Laue_measured_fraction_max 0.999
_diffrn_reflns_limit_h_max 12
_diffrn_reflns_limit_h_min -11
_diffrn_reflns_limit_k_max 25
_diffrn_reflns_limit_k_min -25
_diffrn_reflns_limit_l_max 27
_diffrn_reflns_limit_l_min -27
_diffrn_reflns_number 65807
_diffrn_reflns_point_group_measured_fraction_full 1.000
_diffrn_reflns_point_group_measured_fraction_max 0.999
_diffrn_reflns_theta_full 25.000
_diffrn_reflns_theta_max 25.392
_diffrn_reflns_theta_min 1.306
_diffrn_source 'microfocus sealed tube'
_exptl_absorpt_coefficient_mu 1.026
_exptl_absorpt_correction_T_max 0.6371
_exptl_absorpt_correction_T_min 0.5780
_exptl_absorpt_correction_type multi-scan
_exptl_absorpt_process_details SADABS
_exptl_crystal_colour orange
_exptl_crystal_density_diffrn 1.688
_exptl_crystal_description plate
_exptl_crystal_F_000 2553
_exptl_crystal_size_max 0.090
_exptl_crystal_size_mid 0.040
_exptl_crystal_size_min 0.010
_refine_diff_density_max 0.585
_refine_diff_density_min -0.589
_refine_diff_density_rms 0.068
_refine_ls_extinction_method none
_refine_ls_goodness_of_fit_ref 1.038
_refine_ls_hydrogen_treatment constr
_refine_ls_matrix_type full
_refine_ls_number_parameters 911
_refine_ls_number_reflns 9180
_refine_ls_number_restraints 12
_refine_ls_restrained_S_all 1.038
_refine_ls_R_factor_all 0.0419
_refine_ls_R_factor_gt 0.0355
_refine_ls_shift/su_max 0.002
_refine_ls_shift/su_mean 0.000
_refine_ls_structure_factor_coef Fsqd
_refine_ls_weighting_details 'w=1/[\s^2^(Fo^2^)+(0.0471P)^2^+7.6023P] where P=(Fo^2^+2Fc^2^)/3'
_refine_ls_weighting_scheme calc
_refine_ls_wR_factor_gt 0.0935
_refine_ls_wR_factor_ref 0.0981
_reflns_Friedel_coverage 0.000
_reflns_number_gt 8071
_reflns_number_total 9180
_reflns_threshold_expression 'I > 2\s(I)'
_cod_data_source_file ja6b00802_si_002.cif
_cod_data_source_block shelx1
_cod_original_sg_symbol_H-M 'P 21/n'
_cod_database_code 4130143
_shelx_shelxl_version_number 2014/7
_shelx_space_group_comment
;
The symmetry employed for this shelxl refinement is uniquely defined
by the following loop, which should always be used as a source of
symmetry information in preference to the above space-group names.
They are only intended as comments.
;
_shelx_estimated_absorpt_t_min 0.913
_shelx_estimated_absorpt_t_max 0.990

loop_
_space_group_symop_operation_xyz
'x, y, z'
'-x+1/2, y+1/2, -z+1/2'
'-x, -y, -z'
'x-1/2, -y-1/2, z-1/2'

loop_
_atom_site_label
_atom_site_type_symbol
_atom_site_fract_x
_atom_site_fract_y
_atom_site_fract_z
_atom_site_U_iso_or_equiv
_atom_site_adp_type
_atom_site_occupancy
_atom_site_site_symmetry_order
_atom_site_calc_flag
_atom_site_refinement_flags_posn
_atom_site_refinement_flags_adp
_atom_site_refinement_flags_occupancy
_atom_site_disorder_assembly
_atom_site_disorder_group
C1 C 0.8969(3) 0.73563(11) 0.30588(10) 0.0197(5) Uani 1 1 d . . . . .
C2 C 0.8383(3) 0.70794(11) 0.35299(11) 0.0230(5) Uani 1 1 d . . . . .
H2 H 0.8912 0.6902 0.3854 0.028 Uiso 1 1 calc R U . . .
C3 C 0.7052(3) 0.70720(12) 0.35102(11) 0.0258(6) Uani 1 1 d . . . . .
H3 H 0.6641 0.6886 0.3821 0.031 Uiso 1 1 calc R U . . .
C4 C 0.6284(3) 0.73425(12) 0.30248(11) 0.0222(5) Uani 1 1 d . . . . .
C5 C 0.4897(3) 0.73719(14) 0.29608(12) 0.0297(6) Uani 1 1 d . . . . .
H5 H 0.4414 0.7200 0.3254 0.036 Uiso 1 1 calc R U . . .
C6 C 0.4258(3) 0.76490(14) 0.24754(12) 0.0287(6) Uani 1 1 d . . . . .
H6 H 0.3328 0.7675 0.2428 0.034 Uiso 1 1 calc R U . . .
C7 C 0.5002(2) 0.78959(12) 0.20458(11) 0.0214(5) Uani 1 1 d . . . . .
C8 C 0.6946(2) 0.76058(11) 0.25757(10) 0.0185(5) Uani 1 1 d . . . . .
C9 C 1.0460(2) 0.73732(12) 0.30602(10) 0.0209(5) Uani 1 1 d . . . . .
C10 C 1.0934(2) 0.69835(12) 0.25605(11) 0.0212(5) Uani 1 1 d . . . . .
C11 C 1.1805(3) 0.64944(12) 0.26760(12) 0.0265(6) Uani 1 1 d . . . . .
H11 H 1.2099 0.6377 0.3069 0.032 Uiso 1 1 calc R U . . .
C12 C 1.2238(3) 0.61804(14) 0.22034(13) 0.0348(7) Uani 1 1 d . . . . .
H12 H 1.2840 0.5845 0.2269 0.042 Uiso 1 1 calc R U . . .
C13 C 1.1787(3) 0.63592(14) 0.16341(13) 0.0352(7) Uani 1 1 d . . . . .
H13 H 1.2067 0.6147 0.1305 0.042 Uiso 1 1 calc R U . . .
C14 C 1.0923(3) 0.68526(13) 0.15577(12) 0.0270(6) Uani 1 1 d . . . . .
H14 H 1.0616 0.6978 0.1168 0.032 Uiso 1 1 calc R U . . .
C15 C 1.1018(2) 0.80357(12) 0.30448(11) 0.0208(5) Uani 1 1 d . . . . .
C16 C 1.1908(3) 0.82553(13) 0.34938(12) 0.0273(6) Uani 1 1 d . . . . .
H16 H 1.2149 0.8010 0.3834 0.033 Uiso 1 1 calc R U . . .
C17 C 1.2442(3) 0.88429(14) 0.34361(13) 0.0322(6) Uani 1 1 d . . . . .
H17 H 1.3055 0.9006 0.3738 0.039 Uiso 1 1 calc R U . . .
C18 C 1.2075(3) 0.91886(13) 0.29363(13) 0.0312(6) Uani 1 1 d . . . . .
H18 H 1.2445 0.9588 0.2884 0.037 Uiso 1 1 calc R U . . .
C19 C 1.1159(3) 0.89410(12) 0.25140(12) 0.0266(6) Uani 1 1 d . . . . .
H19 H 1.0889 0.9183 0.2174 0.032 Uiso 1 1 calc R U . . .
C20 C 0.4332(2) 0.82137(13) 0.14881(11) 0.0235(5) Uani 1 1 d . . . . .
C21 C 0.4599(3) 0.78541(13) 0.09304(11) 0.0237(5) Uani 1 1 d . . . . .
C22 C 0.3594(3) 0.75623(13) 0.05824(12) 0.0279(6) Uani 1 1 d . . . . .
H22 H 0.2714 0.7588 0.0676 0.034 Uiso 1 1 calc R U . . .
C23 C 0.3897(3) 0.72314(15) 0.00926(13) 0.0338(7) Uani 1 1 d . . . . .
H23 H 0.3227 0.7025 -0.0154 0.041 Uiso 1 1 calc R U . . .
C24 C 0.5184(3) 0.72051(16) -0.00320(13) 0.0396(7) Uani 1 1 d . . . . .
H24 H 0.5415 0.6982 -0.0365 0.047 Uiso 1 1 calc R U . . .
C25 C 0.6126(3) 0.75090(16) 0.03373(13) 0.0374(7) Uani 1 1 d . . . . .
H25 H 0.7012 0.7490 0.0251 0.045 Uiso 1 1 calc R U . . .
C26 C 0.4707(2) 0.89070(12) 0.14802(10) 0.0223(5) Uani 1 1 d . . . . .
C27 C 0.3778(3) 0.93693(14) 0.15206(12) 0.0293(6) Uani 1 1 d . . . . .
H27 H 0.2879 0.9267 0.1533 0.035 Uiso 1 1 calc R U . . .
C28 C 0.4192(3) 0.99836(15) 0.15429(13) 0.0365(7) Uani 1 1 d . . . . .
H28 H 0.3577 1.0310 0.1574 0.044 Uiso 1 1 calc R U . . .
C29 C 0.5499(3) 1.01193(14) 0.15192(13) 0.0358(7) Uani 1 1 d . . . . .
H29 H 0.5801 1.0538 0.1540 0.043 Uiso 1 1 calc R U . . .
C30 C 0.6365(3) 0.96319(13) 0.14645(12) 0.0298(6) Uani 1 1 d . . . . .
H30 H 0.7264 0.9725 0.1439 0.036 Uiso 1 1 calc R U . . .
C31 C 0.9418(3) 0.85870(12) 0.07991(11) 0.0253(6) Uani 1 1 d . . . . .
C32 C 0.9959(5) 0.88565(16) 0.02977(15) 0.0591(12) Uani 1 1 d . . . . .
H32A H 0.9639 0.8625 -0.0059 0.089 Uiso 1 1 calc R U . . .
H32B H 1.0919 0.8834 0.0358 0.089 Uiso 1 1 calc R U . . .
H32C H 0.9686 0.9293 0.0254 0.089 Uiso 1 1 calc R U . . .
N1 N 0.8280(2) 0.76060(9) 0.25966(8) 0.0183(4) Uani 1 1 d . . . . .
N2 N 0.6297(2) 0.78764(9) 0.20913(9) 0.0180(4) Uani 1 1 d . . . . .
N3 N 1.0497(2) 0.71642(10) 0.20114(9) 0.0207(4) Uani 1 1 d . . . . .
N4 N 1.0635(2) 0.83738(10) 0.25622(9) 0.0209(4) Uani 1 1 d . . . . .
N5 N 0.5851(2) 0.78299(11) 0.08121(10) 0.0278(5) Uani 1 1 d . . . . .
N6 N 0.5983(2) 0.90346(10) 0.14461(9) 0.0224(5) Uani 1 1 d . . . . .
N7 N 0.8982(2) 0.83747(9) 0.11914(9) 0.0185(4) Uani 1 1 d . . . . .
F1 F 1.09882(15) 0.71034(7) 0.35867(6) 0.0271(3) Uani 1 1 d . . . . .
F2 F 0.29845(14) 0.81873(8) 0.15227(7) 0.0293(3) Uani 1 1 d . . . . .
F3 F 0.95517(17) 0.97696(8) 0.14117(8) 0.0392(4) Uani 1 1 d . . . . .
F4 F 0.8983(2) 1.05726(11) 0.07989(9) 0.0601(6) Uani 1 1 d . . . . .
F5 F 1.1037(2) 1.01921(9) 0.08613(8) 0.0470(5) Uani 1 1 d . . . . .
F6 F 1.12444(18) 1.03252(9) 0.18386(8) 0.0434(4) Uani 1 1 d . . . . .
F7 F 0.9176(2) 1.07133(10) 0.17773(10) 0.0615(6) Uani 1 1 d . . . . .
F8 F 1.0667(2) 1.11366(8) 0.12313(9) 0.0511(5) Uani 1 1 d . . . . .
F9 F 0.90335(17) 0.23998(9) 0.02488(8) 0.0440(4) Uani 1 1 d . . . . .
F10 F 0.91860(18) 0.33863(9) -0.00869(8) 0.0438(4) Uani 1 1 d . . . . .
F11 F 1.1331(2) 0.34114(9) 0.02872(8) 0.0457(5) Uani 1 1 d . . . . .
F12 F 0.9773(2) 0.31639(10) 0.08762(8) 0.0586(6) Uani 1 1 d . . . . .
F13 F 1.11625(18) 0.24232(9) 0.06154(8) 0.0424(4) Uani 1 1 d . . . . .
F14 F 1.05946(18) 0.26495(9) -0.03356(7) 0.0389(4) Uani 1 1 d . . . . .
P1 P 1.00960(7) 1.04589(3) 0.13208(3) 0.02562(16) Uani 1 1 d . . . . .
P2 P 1.01793(8) 0.29110(4) 0.02725(3) 0.03051(17) Uani 1 1 d . . . . .
Cu1 Cu 0.92982(3) 0.79450(2) 0.19501(2) 0.01780(9) Uani 1 1 d . . . . .
Cu2 Cu 0.71734(3) 0.82651(2) 0.14203(2) 0.01966(9) Uani 1 1 d . . . . .
C90 C 0.8586(18) 0.5646(8) 0.1410(9) 0.074(8) Uani 0.545(4) 1 d . . P A 1
C91 C 0.9024(7) 0.5132(3) 0.1671(3) 0.0427(16) Uani 0.545(4) 1 d . . P A 1
H91 H 0.9118 0.5091 0.2087 0.051 Uiso 0.545(4) 1 calc R U P A 1
C92 C 0.9338(6) 0.4656(3) 0.1313(3) 0.0495(17) Uani 0.545(4) 1 d . . P A 1
H92 H 0.9649 0.4271 0.1478 0.059 Uiso 0.545(4) 1 calc R U P A 1
C93 C 0.9199(9) 0.4740(3) 0.0696(4) 0.070(2) Uani 0.545(4) 1 d . . P A 1
H93 H 0.9401 0.4407 0.0448 0.085 Uiso 0.545(4) 1 calc R U P A 1
C94 C 0.8783(11) 0.5290(4) 0.0455(4) 0.079(3) Uani 0.545(4) 1 d . . P A 1
H94 H 0.8771 0.5357 0.0043 0.095 Uiso 0.545(4) 1 calc R U P A 1
C95 C 0.833(3) 0.5802(13) 0.0851(12) 0.184(12) Uani 0.545(4) 1 d . . P A 1
H95 H 0.7925 0.6180 0.0714 0.221 Uiso 0.545(4) 1 calc R U P A 1
N90 N 0.8169(5) 0.6188(2) 0.1792(2) 0.0380(12) Uani 0.545(4) 1 d . . P A 1
O90 O 0.8406(5) 0.6123(2) 0.23300(19) 0.0539(13) Uani 0.545(4) 1 d . . P A 1
O91 O 0.7625(5) 0.66446(19) 0.1566(2) 0.0474(12) Uani 0.545(4) 1 d . . P A 1
C90A C 0.8639(16) 0.5643(9) 0.1462(5) 0.034(5) Uani 0.455(4) 1 d . . P A 2
C91A C 0.8114(11) 0.5760(4) 0.1967(4) 0.065(3) Uani 0.455(4) 1 d . . P A 2
H91A H 0.8464 0.5596 0.2337 0.078 Uiso 0.455(4) 1 calc R U P A 2
C92A C 0.6980(11) 0.6152(4) 0.1892(4) 0.063(3) Uani 0.455(4) 1 d . . P A 2
H92A H 0.6534 0.6278 0.2216 0.076 Uiso 0.455(4) 1 calc R U P A 2
C93A C 0.6578(11) 0.6333(4) 0.1337(5) 0.071(3) Uani 0.455(4) 1 d . . P A 2
H93A H 0.5855 0.6612 0.1279 0.085 Uiso 0.455(4) 1 calc R U P A 2
C94A C 0.7137(12) 0.6145(5) 0.0856(5) 0.077(3) Uani 0.455(4) 1 d . . P A 2
H94A H 0.6707 0.6263 0.0484 0.092 Uiso 0.455(4) 1 calc R U P A 2
C95A C 0.8362(8) 0.5771(4) 0.0854(4) 0.0218(17) Uani 0.455(4) 1 d . U P A 2
H95A H 0.8827 0.5651 0.0534 0.026 Uiso 0.455(4) 1 calc R U P A 2
N90A N 0.9806(10) 0.5141(3) 0.1556(4) 0.057(2) Uani 0.455(4) 1 d . . P A 2
O90A O 1.0155(7) 0.4952(4) 0.2056(4) 0.089(3) Uani 0.455(4) 1 d . . P A 2
O91A O 1.0353(7) 0.5007(3) 0.1130(4) 0.078(2) Uani 0.455(4) 1 d . . P A 2
C80 C 0.5839(8) 0.4675(4) 0.1488(6) 0.042(2) Uani 0.556(4) 1 d . . P B 3
C81 C 0.5271(14) 0.4789(7) 0.0920(5) 0.088(4) Uani 0.556(4) 1 d . . P B 3
H81 H 0.5218 0.4481 0.0620 0.106 Uiso 0.556(4) 1 calc R U P B 3
C82 C 0.4769(13) 0.5407(6) 0.0821(5) 0.085(3) Uani 0.556(4) 1 d . . P B 3
H82 H 0.4430 0.5530 0.0435 0.102 Uiso 0.556(4) 1 calc R U P B 3
C83 C 0.4772(8) 0.5806(4) 0.1257(4) 0.074(3) Uani 0.556(4) 1 d . . P B 3
H83 H 0.4364 0.6199 0.1177 0.089 Uiso 0.556(4) 1 calc R U P B 3
C84 C 0.5334(7) 0.5689(3) 0.1826(3) 0.0548(18) Uani 0.556(4) 1 d . . P B 3
H84 H 0.5352 0.6001 0.2122 0.066 Uiso 0.556(4) 1 calc R U P B 3
C85 C 0.5857(6) 0.5115(3) 0.1949(3) 0.0443(15) Uani 0.556(4) 1 d . . P B 3
H85 H 0.6227 0.5012 0.2337 0.053 Uiso 0.556(4) 1 calc R U P B 3
N80 N 0.6522(7) 0.4065(3) 0.1660(3) 0.0563(17) Uani 0.556(4) 1 d . . P B 3
O80 O 0.7165(8) 0.4105(4) 0.2072(4) 0.062(2) Uani 0.556(4) 1 d . . P B 3
O81 O 0.6360(6) 0.3660(2) 0.1267(3) 0.0786(19) Uani 0.556(4) 1 d . . P B 3
C80A C 0.5636(17) 0.4656(8) 0.1205(9) 0.058(4) Uani 0.444(4) 1 d . U P B 4
C81A C 0.6302(9) 0.4367(5) 0.0808(4) 0.059(2) Uani 0.444(4) 1 d . . P B 4
H81A H 0.6007 0.4401 0.0401 0.071 Uiso 0.444(4) 1 calc R U P B 4
C82A C 0.7394(9) 0.4026(4) 0.0983(5) 0.058(3) Uani 0.444(4) 1 d . . P B 4
H82A H 0.7873 0.3844 0.0693 0.070 Uiso 0.444(4) 1 calc R U P B 4
C83A C 0.7817(9) 0.3941(4) 0.1560(5) 0.052(2) Uani 0.444(4) 1 d . . P B 4
H83A H 0.8679 0.3773 0.1595 0.062 Uiso 0.444(4) 1 calc R U P B 4
C84A C 0.738(3) 0.4021(12) 0.2154(14) 0.157(14) Uani 0.444(4) 1 d . . P B 4
H84A H 0.7652 0.3860 0.2536 0.188 Uiso 0.444(4) 1 calc R U P B 4
C85A C 0.6083(10) 0.4573(4) 0.1833(6) 0.046(2) Uani 0.444(4) 1 d . . P B 4
H85A H 0.5671 0.4824 0.2102 0.055 Uiso 0.444(4) 1 calc R U P B 4
N80A N 0.4493(10) 0.5035(6) 0.1057(5) 0.081(3) Uani 0.444(4) 1 d . . P B 4
O80A O 0.4050(11) 0.5014(9) 0.0573(5) 0.155(7) Uani 0.444(4) 1 d . . P B 4
O81A O 0.4039(8) 0.5331(3) 0.1430(4) 0.096(3) Uani 0.444(4) 1 d . . P B 4
C70 C 0.4979(7) -0.01485(17) 0.0001(3) 0.043(2) Uani 0.513(5) 1 d G . P C 5
C71 C 0.6052(5) 0.0252(2) 0.0059(3) 0.047(2) Uani 0.513(5) 1 d G . P C 5
H71 H 0.6901 0.0099 0.0005 0.057 Uiso 0.513(5) 1 calc R U P C 5
C72 C 0.5883(5) 0.0875(2) 0.0197(3) 0.047(3) Uani 0.513(5) 1 d G . P C 5
H72 H 0.6616 0.1149 0.0237 0.057 Uiso 0.513(5) 1 calc R U P C 5
C73 C 0.4641(6) 0.10989(18) 0.0277(3) 0.044(2) Uani 0.513(5) 1 d G . P C 5
H73 H 0.4525 0.1525 0.0372 0.053 Uiso 0.513(5) 1 calc R U P C 5
C74 C 0.3568(5) 0.0699(3) 0.0219(3) 0.054(3) Uani 0.513(5) 1 d G . P C 5
H74 H 0.2720 0.0851 0.0274 0.065 Uiso 0.513(5) 1 calc R U P C 5
C75 C 0.3737(6) 0.0075(3) 0.0081(3) 0.056(3) Uani 0.513(5) 1 d G . P C 5
H75 H 0.3004 -0.0199 0.0041 0.067 Uiso 0.513(5) 1 calc R U P C 5
N70 N 0.4823(11) 0.0807(4) 0.0137(3) 0.062(3) Uani 0.487(5) 1 d . . P C 6
O70 O 0.5731(13) 0.1134(4) 0.0183(5) 0.114(5) Uani 0.487(5) 1 d . . P C 6
O71 O 0.3650(12) 0.0955(5) 0.0169(5) 0.100(4) Uani 0.487(5) 1 d . . P C 6

loop_
_atom_site_aniso_label
_atom_site_aniso_U_11
_atom_site_aniso_U_22
_atom_site_aniso_U_33
_atom_site_aniso_U_23
_atom_site_aniso_U_13
_atom_site_aniso_U_12
C1 0.0253(13) 0.0161(12) 0.0180(11) 0.0006(9) 0.0045(10) -0.0023(10)
C2 0.0311(15) 0.0192(12) 0.0188(12) 0.0031(9) 0.0027(10) -0.0043(11)
C3 0.0337(15) 0.0252(13) 0.0196(12) 0.0023(10) 0.0084(11) -0.0108(11)
C4 0.0262(14) 0.0217(13) 0.0196(12) -0.0008(10) 0.0072(10) -0.0091(11)
C5 0.0259(14) 0.0389(16) 0.0264(14) 0.0009(12) 0.0124(11) -0.0134(12)
C6 0.0192(13) 0.0402(16) 0.0276(14) -0.0006(12) 0.0073(11) -0.0079(12)
C7 0.0199(13) 0.0233(13) 0.0218(12) -0.0031(10) 0.0060(10) -0.0035(10)
C8 0.0209(12) 0.0156(11) 0.0199(12) -0.0011(9) 0.0063(10) -0.0051(10)
C9 0.0218(13) 0.0238(13) 0.0166(11) 0.0097(10) -0.0003(10) 0.0004(10)
C10 0.0191(13) 0.0204(12) 0.0241(13) 0.0051(10) 0.0031(10) -0.0014(10)
C11 0.0272(14) 0.0238(13) 0.0279(13) 0.0092(11) -0.0001(11) 0.0034(11)
C12 0.0382(17) 0.0269(15) 0.0393(16) 0.0064(12) 0.0038(13) 0.0139(13)
C13 0.0420(18) 0.0323(15) 0.0323(15) 0.0005(12) 0.0085(13) 0.0137(14)
C14 0.0320(15) 0.0270(14) 0.0225(13) 0.0026(11) 0.0059(11) 0.0044(12)
C15 0.0177(12) 0.0246(13) 0.0206(12) 0.0042(10) 0.0043(10) 0.0014(10)
C16 0.0223(14) 0.0362(15) 0.0228(13) 0.0069(11) -0.0002(10) -0.0020(11)
C17 0.0272(15) 0.0374(16) 0.0306(14) 0.0006(12) -0.0029(12) -0.0057(13)
C18 0.0290(15) 0.0269(14) 0.0371(15) 0.0040(12) 0.0012(12) -0.0058(12)
C19 0.0282(14) 0.0247(13) 0.0268(13) 0.0059(11) 0.0016(11) -0.0001(11)
C20 0.0105(12) 0.0351(15) 0.0254(13) 0.0000(11) 0.0042(10) -0.0027(10)
C21 0.0179(13) 0.0311(14) 0.0224(12) 0.0006(11) 0.0035(10) -0.0012(11)
C22 0.0195(13) 0.0362(15) 0.0281(14) 0.0023(11) 0.0025(11) -0.0029(11)
C23 0.0299(15) 0.0412(17) 0.0295(15) -0.0048(12) -0.0012(12) -0.0087(13)
C24 0.0363(17) 0.0529(19) 0.0309(15) -0.0138(14) 0.0099(13) -0.0067(15)
C25 0.0258(15) 0.057(2) 0.0316(15) -0.0135(14) 0.0123(12) -0.0073(14)
C26 0.0210(13) 0.0299(14) 0.0163(11) 0.0024(10) 0.0033(10) 0.0028(11)
C27 0.0244(14) 0.0396(16) 0.0245(13) 0.0007(12) 0.0053(11) 0.0068(12)
C28 0.0400(17) 0.0353(16) 0.0355(16) 0.0011(13) 0.0100(13) 0.0148(14)
C29 0.0416(18) 0.0268(15) 0.0395(16) 0.0042(12) 0.0064(13) 0.0020(13)
C30 0.0280(15) 0.0284(14) 0.0330(14) 0.0084(12) 0.0036(12) -0.0009(12)
C31 0.0327(15) 0.0192(13) 0.0250(13) -0.0012(10) 0.0084(11) -0.0017(11)
C32 0.112(3) 0.0340(18) 0.0391(18) -0.0018(14) 0.045(2) -0.022(2)
N1 0.0206(11) 0.0171(10) 0.0179(10) 0.0023(8) 0.0050(8) -0.0009(8)
N2 0.0167(10) 0.0190(10) 0.0190(10) 0.0000(8) 0.0056(8) -0.0018(8)
N3 0.0202(11) 0.0223(11) 0.0199(10) 0.0054(8) 0.0026(8) 0.0037(9)
N4 0.0185(11) 0.0224(11) 0.0218(10) 0.0056(8) 0.0018(8) 0.0003(9)
N5 0.0192(11) 0.0409(14) 0.0241(11) -0.0047(10) 0.0059(9) -0.0058(10)
N6 0.0174(11) 0.0265(11) 0.0231(11) 0.0048(9) 0.0016(8) 0.0008(9)
N7 0.0177(10) 0.0204(10) 0.0176(10) 0.0011(8) 0.0025(8) -0.0008(8)
F1 0.0299(8) 0.0303(8) 0.0200(7) 0.0117(6) -0.0019(6) 0.0017(7)
F2 0.0126(7) 0.0442(9) 0.0317(8) -0.0010(7) 0.0055(6) -0.0017(7)
F3 0.0377(10) 0.0282(9) 0.0504(11) 0.0072(8) -0.0013(8) -0.0103(7)
F4 0.0418(12) 0.0738(15) 0.0595(13) 0.0324(11) -0.0189(10) -0.0109(10)
F5 0.0522(12) 0.0477(11) 0.0436(10) -0.0083(9) 0.0165(9) -0.0050(9)
F6 0.0388(10) 0.0456(10) 0.0421(10) 0.0016(8) -0.0125(8) -0.0076(8)
F7 0.0736(15) 0.0470(12) 0.0707(14) 0.0018(10) 0.0384(12) 0.0202(11)
F8 0.0672(14) 0.0245(9) 0.0613(12) 0.0037(8) 0.0058(10) -0.0138(9)
F9 0.0314(10) 0.0474(11) 0.0525(11) -0.0013(9) 0.0013(8) -0.0023(8)
F10 0.0428(11) 0.0444(10) 0.0446(10) -0.0002(8) 0.0068(8) 0.0160(9)
F11 0.0550(12) 0.0453(11) 0.0341(9) 0.0032(8) -0.0079(8) -0.0139(9)
F12 0.0922(17) 0.0537(12) 0.0338(10) -0.0074(9) 0.0254(10) 0.0017(12)
F13 0.0413(10) 0.0430(10) 0.0389(10) 0.0062(8) -0.0137(8) -0.0019(8)
F14 0.0415(10) 0.0475(11) 0.0272(8) -0.0068(7) 0.0011(7) 0.0109(8)
P1 0.0267(4) 0.0196(3) 0.0295(4) 0.0020(3) -0.0018(3) -0.0028(3)
P2 0.0339(4) 0.0344(4) 0.0225(3) -0.0057(3) -0.0001(3) 0.0020(3)
Cu1 0.01587(16) 0.02074(16) 0.01714(15) 0.00631(11) 0.00334(11) 0.00084(12)
Cu2 0.01417(16) 0.02570(17) 0.01955(16) 0.00418(12) 0.00389(11) -0.00072(12)
C90 0.058(11) 0.044(10) 0.128(18) -0.044(9) 0.043(9) -0.002(7)
C91 0.027(3) 0.051(5) 0.052(4) 0.001(3) 0.012(3) 0.000(3)
C92 0.042(4) 0.026(3) 0.082(5) 0.006(3) 0.014(3) 0.008(3)
C93 0.098(7) 0.040(4) 0.080(6) -0.007(4) 0.039(5) 0.019(4)
C94 0.139(9) 0.048(4) 0.058(5) -0.005(4) 0.041(5) 0.023(5)
C95 0.26(3) 0.126(19) 0.17(2) 0.026(16) 0.03(2) -0.019(19)
N90 0.045(3) 0.024(3) 0.046(3) -0.002(2) 0.010(2) -0.005(2)
O90 0.083(4) 0.041(3) 0.038(2) -0.001(2) 0.008(2) -0.008(2)
O91 0.059(3) 0.030(2) 0.054(3) -0.0003(19) 0.007(2) 0.008(2)
C90A 0.033(8) 0.053(11) 0.015(5) 0.009(5) -0.006(4) -0.018(6)
C91A 0.101(8) 0.041(5) 0.051(5) -0.004(4) 0.003(5) -0.026(5)
C92A 0.095(8) 0.034(4) 0.066(6) -0.015(4) 0.033(5) -0.008(5)
C93A 0.071(7) 0.038(5) 0.111(9) 0.009(5) 0.039(6) 0.014(5)
C94A 0.090(8) 0.057(6) 0.085(7) 0.019(5) 0.021(6) 0.049(6)
C95A 0.035(3) 0.010(3) 0.019(4) -0.002(3) -0.002(3) 0.014(3)
N90A 0.053(5) 0.045(4) 0.071(6) 0.007(4) 0.002(5) -0.006(4)
O90A 0.065(5) 0.102(6) 0.095(6) 0.032(5) -0.013(4) 0.005(4)
O91A 0.060(4) 0.062(4) 0.114(6) 0.000(4) 0.022(4) 0.002(3)
C80 0.031(4) 0.038(4) 0.060(7) 0.012(5) 0.022(5) 0.003(3)
C81 0.089(9) 0.131(11) 0.044(6) 0.005(6) 0.009(6) 0.002(7)
C82 0.093(9) 0.106(9) 0.060(6) 0.035(6) 0.026(6) 0.025(7)
C83 0.072(5) 0.080(6) 0.077(6) 0.035(5) 0.043(4) 0.037(5)
C84 0.051(4) 0.050(4) 0.068(5) 0.007(3) 0.027(3) 0.008(3)
C85 0.037(3) 0.048(4) 0.050(4) 0.000(3) 0.015(3) -0.005(3)
N80 0.060(4) 0.037(3) 0.078(5) -0.006(3) 0.041(4) -0.013(3)
O80 0.029(3) 0.090(6) 0.065(4) -0.032(4) -0.002(3) 0.001(3)
O81 0.091(4) 0.050(3) 0.102(4) -0.023(3) 0.042(4) -0.016(3)
C80A 0.053(5) 0.061(5) 0.062(7) -0.004(5) 0.014(5) 0.003(4)
C81A 0.057(6) 0.080(7) 0.042(5) -0.006(4) 0.009(4) -0.002(5)
C82A 0.049(5) 0.039(4) 0.090(7) -0.026(5) 0.021(5) -0.004(4)
C83A 0.048(5) 0.028(4) 0.081(7) 0.004(4) 0.019(5) 0.001(3)
C84A 0.15(3) 0.125(17) 0.19(3) 0.117(18) 0.008(18) 0.035(15)
C85A 0.054(6) 0.026(5) 0.062(6) 0.003(4) 0.021(5) -0.002(4)
N80A 0.043(5) 0.109(8) 0.095(8) 0.027(7) 0.024(6) 0.035(5)
O80A 0.085(8) 0.29(2) 0.089(8) 0.083(10) 0.020(6) 0.085(10)
O81A 0.071(5) 0.063(4) 0.169(8) 0.034(5) 0.071(6) 0.037(4)
C70 0.073(5) 0.035(6) 0.020(2) -0.006(4) 0.002(3) 0.008(6)
C71 0.060(5) 0.050(6) 0.031(4) 0.009(3) 0.002(3) 0.001(4)
C72 0.045(5) 0.056(7) 0.040(4) 0.024(4) -0.003(3) -0.013(4)
C73 0.061(6) 0.033(5) 0.036(4) -0.002(3) -0.009(4) 0.007(5)
C74 0.051(5) 0.076(9) 0.034(4) 0.010(5) -0.003(4) 0.006(5)
C75 0.079(6) 0.056(6) 0.029(4) 0.005(4) -0.009(4) -0.037(5)
N70 0.115(9) 0.041(5) 0.031(4) 0.009(3) 0.013(4) -0.004(5)
O70 0.212(13) 0.046(6) 0.066(5) 0.016(4) -0.067(6) -0.028(7)
O71 0.140(10) 0.065(7) 0.106(8) 0.009(5) 0.070(7) 0.013(6)

loop_
_atom_type_symbol
_atom_type_description
_atom_type_scat_dispersion_real
_atom_type_scat_dispersion_imag
_atom_type_scat_source
C C 0.0033 0.0016 'International Tables Vol C Tables 4.2.6.8 and 6.1.1.4'
H H 0.0000 0.0000 'International Tables Vol C Tables 4.2.6.8 and 6.1.1.4'
N N 0.0061 0.0033 'International Tables Vol C Tables 4.2.6.8 and 6.1.1.4'
F F 0.0171 0.0103 'International Tables Vol C Tables 4.2.6.8 and 6.1.1.4'
P P 0.1023 0.0942 'International Tables Vol C Tables 4.2.6.8 and 6.1.1.4'
Cu Cu 0.3201 1.2651 'International Tables Vol C Tables 4.2.6.8 and 6.1.1.4'
O O 0.0106 0.0060 'International Tables Vol C Tables 4.2.6.8 and 6.1.1.4'

loop_
_geom_angle_atom_site_label_1
_geom_angle_atom_site_label_2
_geom_angle_atom_site_label_3
_geom_angle
_geom_angle_site_symmetry_1
_geom_angle_site_symmetry_3
N1 C1 C2 123.0(2) . .
N1 C1 C9 116.2(2) . .
C2 C1 C9 120.9(2) . .
C3 C2 C1 119.0(2) . .
C3 C2 H2 120.5 . .
C1 C2 H2 120.5 . .
C2 C3 C4 119.6(2) . .
C2 C3 H3 120.2 . .
C4 C3 H3 120.2 . .
C8 C4 C3 117.8(2) . .
C8 C4 C5 117.6(2) . .
C3 C4 C5 124.6(2) . .
C6 C5 C4 119.6(2) . .
C6 C5 H5 120.2 . .
C4 C5 H5 120.2 . .
C5 C6 C7 118.9(2) . .
C5 C6 H6 120.6 . .
C7 C6 H6 120.6 . .
N2 C7 C6 123.2(2) . .
N2 C7 C20 115.7(2) . .
C6 C7 C20 121.1(2) . .
N2 C8 N1 115.5(2) . .
N2 C8 C4 122.2(2) . .
N1 C8 C4 122.3(2) . .
F1 C9 C1 106.79(19) . .
F1 C9 C15 107.08(19) . .
C1 C9 C15 113.4(2) . .
F1 C9 C10 106.9(2) . .
C1 C9 C10 112.4(2) . .
C15 C9 C10 109.8(2) . .
N3 C10 C11 122.7(2) . .
N3 C10 C9 115.9(2) . .
C11 C10 C9 121.3(2) . .
C12 C11 C10 118.3(2) . .
C12 C11 H11 120.9 . .
C10 C11 H11 120.9 . .
C11 C12 C13 119.6(3) . .
C11 C12 H12 120.2 . .
C13 C12 H12 120.2 . .
C14 C13 C12 118.4(3) . .
C14 C13 H13 120.8 . .
C12 C13 H13 120.8 . .
N3 C14 C13 122.8(2) . .
N3 C14 H14 118.6 . .
C13 C14 H14 118.6 . .
N4 C15 C16 122.5(2) . .
N4 C15 C9 116.3(2) . .
C16 C15 C9 121.2(2) . .
C15 C16 C17 118.4(2) . .
C15 C16 H16 120.8 . .
C17 C16 H16 120.8 . .
C18 C17 C16 119.5(3) . .
C18 C17 H17 120.2 . .
C16 C17 H17 120.2 . .
C19 C18 C17 118.5(3) . .
C19 C18 H18 120.8 . .
C17 C18 H18 120.8 . .
N4 C19 C18 122.8(2) . .
N4 C19 H19 118.6 . .
C18 C19 H19 118.6 . .
F2 C20 C26 106.9(2) . .
F2 C20 C21 107.0(2) . .
C26 C20 C21 114.1(2) . .
F2 C20 C7 107.0(2) . .
C26 C20 C7 110.4(2) . .
C21 C20 C7 111.1(2) . .
N5 C21 C22 122.5(2) . .
N5 C21 C20 116.4(2) . .
C22 C21 C20 121.0(2) . .
C21 C22 C23 118.5(3) . .
C21 C22 H22 120.7 . .
C23 C22 H22 120.7 . .
C24 C23 C22 119.3(3) . .
C24 C23 H23 120.4 . .
C22 C23 H23 120.4 . .
C25 C24 C23 118.5(3) . .
C25 C24 H24 120.7 . .
C23 C24 H24 120.7 . .
N5 C25 C24 123.1(3) . .
N5 C25 H25 118.5 . .
C24 C25 H25 118.5 . .
N6 C26 C27 122.5(3) . .
N6 C26 C20 116.3(2) . .
C27 C26 C20 121.2(2) . .
C28 C27 C26 118.3(3) . .
C28 C27 H27 120.8 . .
C26 C27 H27 120.8 . .
C29 C28 C27 119.7(3) . .
C29 C28 H28 120.2 . .
C27 C28 H28 120.2 . .
C28 C29 C30 118.6(3) . .
C28 C29 H29 120.7 . .
C30 C29 H29 120.7 . .
N6 C30 C29 122.5(3) . .
N6 C30 H30 118.8 . .
C29 C30 H30 118.8 . .
N7 C31 C32 179.4(4) . .
C31 C32 H32A 109.5 . .
C31 C32 H32B 109.5 . .
H32A C32 H32B 109.5 . .
C31 C32 H32C 109.5 . .
H32A C32 H32C 109.5 . .
H32B C32 H32C 109.5 . .
C1 N1 C8 118.5(2) . .
C1 N1 Cu1 117.05(17) . .
C8 N1 Cu1 124.46(16) . .
C7 N2 C8 118.5(2) . .
C7 N2 Cu2 116.61(16) . .
C8 N2 Cu2 124.85(16) . .
C10 N3 C14 118.2(2) . .
C10 N3 Cu1 115.62(17) . .
C14 N3 Cu1 126.06(17) . .
C19 N4 C15 118.3(2) . .
C19 N4 Cu1 126.28(17) . .
C15 N4 Cu1 115.42(17) . .
C25 N5 C21 118.1(2) . .
C25 N5 Cu2 126.85(19) . .
C21 N5 Cu2 114.95(17) . .
C30 N6 C26 118.4(2) . .
C30 N6 Cu2 126.63(18) . .
C26 N6 Cu2 114.88(17) . .
C31 N7 Cu1 147.4(2) . .
C31 N7 Cu2 135.1(2) . .
Cu1 N7 Cu2 77.46(7) . .
F7 P1 F4 90.63(14) . .
F7 P1 F8 91.31(12) . .
F4 P1 F8 90.45(11) . .
F7 P1 F3 89.60(11) . .
F4 P1 F3 90.40(11) . .
F8 P1 F3 178.75(12) . .
F7 P1 F6 91.02(12) . .
F4 P1 F6 178.12(13) . .
F8 P1 F6 90.41(11) . .
F3 P1 F6 88.71(10) . .
F7 P1 F5 179.26(12) . .
F4 P1 F5 89.83(12) . .
F8 P1 F5 89.25(11) . .
F3 P1 F5 89.83(10) . .
F6 P1 F5 88.50(11) . .
F12 P2 F11 90.80(12) . .
F12 P2 F14 179.49(12) . .
F11 P2 F14 89.40(11) . .
F12 P2 F13 90.48(12) . .
F11 P2 F13 90.26(10) . .
F14 P2 F13 89.05(10) . .
F12 P2 F9 90.23(12) . .
F11 P2 F9 178.92(12) . .
F14 P2 F9 89.56(10) . .
F13 P2 F9 89.39(10) . .
F12 P2 F10 90.93(11) . .
F11 P2 F10 90.58(11) . .
F14 P2 F10 89.53(10) . .
F13 P2 F10 178.35(11) . .
F9 P2 F10 89.74(11) . .
N7 Cu1 N1 139.66(8) . .
N7 Cu1 N4 115.09(8) . .
N1 Cu1 N4 91.29(8) . .
N7 Cu1 N3 118.73(8) . .
N1 Cu1 N3 90.47(8) . .
N4 Cu1 N3 88.22(8) . .
N7 Cu1 Cu2 51.87(6) . .
N1 Cu1 Cu2 87.80(6) . .
N4 Cu1 Cu2 133.87(6) . .
N3 Cu1 Cu2 137.89(6) . .
N7 Cu2 N2 138.00(8) . .
N7 Cu2 N6 118.93(8) . .
N2 Cu2 N6 89.82(8) . .
N7 Cu2 N5 116.11(8) . .
N2 Cu2 N5 90.62(9) . .
N6 Cu2 N5 91.96(9) . .
N7 Cu2 Cu1 50.67(6) . .
N2 Cu2 Cu1 87.35(6) . .
N6 Cu2 Cu1 134.64(6) . .
N5 Cu2 Cu1 133.32(7) . .
C91 C90 C95 132.6(18) . .
C91 C90 N90 118.6(16) . .
C95 C90 N90 108.7(18) . .
C90 C91 C92 116.6(10) . .
C90 C91 H91 121.7 . .
C92 C91 H91 121.7 . .
C91 C92 C93 119.7(6) . .
C91 C92 H92 120.1 . .
C93 C92 H92 120.1 . .
C94 C93 C92 120.8(7) . .
C94 C93 H93 119.6 . .
C92 C93 H93 119.6 . .
C93 C94 C95 119.3(12) . .
C93 C94 H94 120.3 . .
C95 C94 H94 120.3 . .
C90 C95 C94 111(2) . .
C90 C95 H95 124.7 . .
C94 C95 H95 124.7 . .
O91 N90 O90 123.1(5) . .
O91 N90 C90 120.6(9) . .
O90 N90 C90 116.2(10) . .
C91A C90A C95A 138.4(15) . .
C91A C90A N90A 111.6(10) . .
C95A C90A N90A 109.3(12) . .
C90A C91A C92A 113.7(10) . .
C90A C91A H91A 123.2 . .
C92A C91A H91A 123.2 . .
C93A C92A C91A 116.4(9) . .
C93A C92A H92A 121.8 . .
C91A C92A H92A 121.8 . .
C92A C93A C94A 124.3(9) . .
C92A C93A H93A 117.8 . .
C94A C93A H93A 117.8 . .
C93A C94A C95A 126.3(10) . .
C93A C94A H94A 116.8 . .
C95A C94A H94A 116.8 . .
C90A C95A C94A 100.5(10) . .
C90A C95A H95A 129.7 . .
C94A C95A H95A 129.7 . .
O91A N90A O90A 123.8(10) . .
O91A N90A C90A 116.9(8) . .
O90A N90A C90A 119.0(10) . .
C81 C80 C85 123.5(9) . .
C81 C80 N80 122.1(11) . .
C85 C80 N80 114.4(10) . .
C80 C81 C82 114.8(11) . .
C80 C81 H81 122.6 . .
C82 C81 H81 122.6 . .
C83 C82 C81 120.9(11) . .
C83 C82 H82 119.5 . .
C81 C82 H82 119.5 . .
C82 C83 C84 124.0(9) . .
C82 C83 H83 118.0 . .
C84 C83 H83 118.0 . .
C85 C84 C83 118.2(7) . .
C85 C84 H84 120.9 . .
C83 C84 H84 120.9 . .
C84 C85 C80 118.5(8) . .
C84 C85 H85 120.8 . .
C80 C85 H85 120.8 . .
O80 N80 O81 134.1(8) . .
O80 N80 C80 112.1(9) . .
O81 N80 C80 113.0(8) . .
C81A C80A N80A 124.3(17) . .
C81A C80A C85A 118.3(16) . .
N80A C80A C85A 117.4(13) . .
C80A C81A C82A 120.7(12) . .
C80A C81A H81A 119.6 . .
C82A C81A H81A 119.6 . .
C83A C82A C81A 121.8(8) . .
C83A C82A H82A 119.1 . .
C81A C82A H82A 119.1 . .
C82A C83A C84A 141.2(13) . .
C82A C83A H83A 109.4 . .
C84A C83A H83A 109.4 . .
C83A C84A C85A 89.1(13) . .
C83A C84A H84A 135.5 . .
C85A C84A H84A 135.5 . .
C80A C85A C84A 126.4(15) . .
C80A C85A H85A 116.8 . .
C84A C85A H85A 116.8 . .
O80A N80A O81A 124.3(12) . .
O80A N80A C80A 115.5(15) . .
O81A N80A C80A 120.1(12) . .
C70 C70 C71 105.7(16) 3_655 3_655
C70 C70 C75 79.4(14) 3_655 3_655
C71 C70 C75 163.9(12) 3_655 3_655
C70 C70 C71 48.1(11) 3_655 .
C71 C70 C71 153.7(7) 3_655 .
C75 C70 C71 34.3(5) 3_655 .
C70 C70 C75 73.7(11) 3_655 .
C71 C70 C75 35.5(6) 3_655 .
C75 C70 C75 153.1(5) 3_655 .
C71 C70 C75 120.0 . .
C70 C70 C72 151.8(18) 3_655 3_655
C71 C70 C72 49.4(3) 3_655 3_655
C75 C70 C72 121.0(6) 3_655 3_655
C71 C70 C72 155.3(8) . 3_655
C75 C70 C72 84.4(7) . 3_655
C70 C70 C74 122.2(16) 3_655 3_655
C71 C70 C74 126.3(5) 3_655 3_655
C75 C70 C74 43.8(3) 3_655 3_655
C71 C70 C74 77.7(6) . 3_655
C75 C70 C74 161.9(6) . 3_655
C72 C70 C74 77.7(3) 3_655 3_655
C70 C71 C72 120.0 . .
C70 C71 H71 120.0 . .
C72 C71 H71 120.0 . .
C73 C72 C71 120.0 . .
C73 C72 C70 84.4(4) . 3_655
C71 C72 C70 35.9(4) . 3_655
C73 C72 H72 120.0 . .
C71 C72 H72 120.0 . .
C70 C72 H72 155.3 3_655 .
C74 C73 C72 120.0 . .
C74 C73 H73 120.0 . .
C72 C73 H73 120.0 . .
C75 C74 C73 120.0 . .
C75 C74 C70 42.5(3) . 3_655
C73 C74 C70 77.7(3) . 3_655
C75 C74 H74 120.0 . .
C73 C74 H74 120.0 . .
C70 C74 H74 161.9 3_655 .
C74 C75 C70 120.0 . .
C74 C75 H75 120.0 . .
C70 C75 H75 120.0 . .
O70 N70 O71 127.3(13) . .

loop_
_geom_bond_atom_site_label_1
_geom_bond_atom_site_label_2
_geom_bond_distance
_geom_bond_site_symmetry_2
C1 N1 1.319(3) .
C1 C2 1.417(3) .
C1 C9 1.528(4) .
C2 C3 1.360(4) .
C2 H2 0.9500 .
C3 C4 1.414(4) .
C3 H3 0.9500 .
C4 C8 1.407(3) .
C4 C5 1.415(4) .
C5 C6 1.362(4) .
C5 H5 0.9500 .
C6 C7 1.409(4) .
C6 H6 0.9500 .
C7 N2 1.321(3) .
C7 C20 1.540(4) .
C8 N2 1.359(3) .
C8 N1 1.363(3) .
C9 F1 1.391(3) .
C9 C15 1.534(4) .
C9 C10 1.535(4) .
C10 N3 1.343(3) .
C10 C11 1.385(4) .
C11 C12 1.385(4) .
C11 H11 0.9500 .
C12 C13 1.387(4) .
C12 H12 0.9500 .
C13 C14 1.379(4) .
C13 H13 0.9500 .
C14 N3 1.345(3) .
C14 H14 0.9500 .
C15 N4 1.343(3) .
C15 C16 1.381(4) .
C16 C17 1.386(4) .
C16 H16 0.9500 .
C17 C18 1.379(4) .
C17 H17 0.9500 .
C18 C19 1.378(4) .
C18 H18 0.9500 .
C19 N4 1.340(3) .
C19 H19 0.9500 .
C20 F2 1.393(3) .
C20 C26 1.537(4) .
C20 C21 1.539(4) .
C21 N5 1.340(3) .
C21 C22 1.382(4) .
C22 C23 1.388(4) .
C22 H22 0.9500 .
C23 C24 1.380(4) .
C23 H23 0.9500 .
C24 C25 1.376(4) .
C24 H24 0.9500 .
C25 N5 1.340(4) .
C25 H25 0.9500 .
C26 N6 1.346(3) .
C26 C27 1.385(4) .
C27 C28 1.384(4) .
C27 H27 0.9500 .
C28 C29 1.378(5) .
C28 H28 0.9500 .
C29 C30 1.386(4) .
C29 H29 0.9500 .
C30 N6 1.339(4) .
C30 H30 0.9500 .
C31 N7 1.138(3) .
C31 C32 1.445(4) .
C32 H32A 0.9800 .
C32 H32B 0.9800 .
C32 H32C 0.9800 .
N1 Cu1 2.031(2) .
N2 Cu2 2.036(2) .
N3 Cu1 2.073(2) .
N4 Cu1 2.066(2) .
N5 Cu2 2.058(2) .
N6 Cu2 2.057(2) .
N7 Cu1 1.959(2) .
N7 Cu2 1.992(2) .
F3 P1 1.6020(17) .
F4 P1 1.5784(19) .
F5 P1 1.6044(19) .
F6 P1 1.6024(18) .
F7 P1 1.576(2) .
F8 P1 1.5887(18) .
F9 P2 1.603(2) .
F10 P2 1.6035(19) .
F11 P2 1.593(2) .
F12 P2 1.5786(19) .
F13 P2 1.5985(18) .
F14 P2 1.5974(17) .
Cu1 Cu2 2.4726(4) .
C90 C91 1.31(2) .
C90 C95 1.32(3) .
C90 N90 1.542(15) .
C91 C92 1.367(10) .
C91 H91 0.9500 .
C92 C93 1.412(11) .
C92 H92 0.9500 .
C93 C94 1.351(11) .
C93 H93 0.9500 .
C94 C95 1.53(3) .
C94 H94 0.9500 .
C95 H95 0.9500 .
N90 O91 1.215(7) .
N90 O90 1.234(7) .
C90A C91A 1.347(19) .
C90A C95A 1.412(13) .
C90A N90A 1.61(2) .
C91A C92A 1.430(15) .
C91A H91A 0.9500 .
C92A C93A 1.349(14) .
C92A H92A 0.9500 .
C93A C94A 1.352(14) .
C93A H93A 0.9500 .
C94A C95A 1.491(12) .
C94A H94A 0.9500 .
C95A H95A 0.9500 .
N90A O91A 1.209(12) .
N90A O90A 1.227(10) .
C80 C81 1.385(14) .
C80 C85 1.414(13) .
C80 N80 1.517(11) .
C81 C82 1.431(18) .
C81 H81 0.9500 .
C82 C83 1.313(15) .
C82 H82 0.9500 .
C83 C84 1.388(11) .
C83 H83 0.9500 .
C84 C85 1.361(9) .
C84 H84 0.9500 .
C85 H85 0.9500 .
N80 O80 1.092(10) .
N80 O81 1.247(8) .
C80A C81A 1.343(18) .
C80A N80A 1.44(2) .
C80A C85A 1.469(18) .
C81A C82A 1.361(13) .
C81A H81A 0.9500 .
C82A C83A 1.353(14) .
C82A H82A 0.9500 .
C83A C84A 1.48(3) .
C83A H83A 0.9500 .
C84A C85A 1.87(3) .
C84A H84A 0.9500 .
C85A H85A 0.9500 .
N80A O80A 1.149(16) .
N80A O81A 1.196(14) .
C70 C70 0.639(7) 3_655
C70 C71 1.074(14) 3_655
C70 C75 1.357(14) 3_655
C70 C71 1.3900 .
C70 C75 1.3900 .
C70 N70 1.467(9) 3_655
C70 C72 1.826(9) 3_655
C70 C74 2.005(12) 3_655
C71 C72 1.3900 .
C71 H71 0.9500 .
C72 C73 1.3900 .
C72 C70 1.826(8) 3_655
C72 H72 0.9500 .
C73 C74 1.3900 .
C73 H73 0.9500 .
C74 C75 1.3900 .
C74 C70 2.005(11) 3_655
C74 H74 0.9500 .
C75 H75 0.9500 .
N70 O70 1.161(13) .
N70 O71 1.253(13) .
N70 C70 1.467(9) 3_655
